data_1557668
loop_
_publ_author_name
'Wang, Haoran'
'Xing, Hao'
'Gong, Junyi'
'Zhang, Haoke'
'Zhang, Jun'
'Wei, Peifa'
'Yang, Guojian'
'Lam, Jacky W. Y.'
'Lu, Ran'
'Tang, Ben Zhong'

_publ_section_title
;
 &#x201C;Living&#x201D; luminogens: light driven ACQ-to-AIE transformation
 accompanied with solid-state actuation
;
_journal_issue 6
_journal_name_full 'Materials Horizons'
_journal_page_first 1566
_journal_page_last 1572
_journal_paper_doi 10.1039/D0MH00447B
_journal_volume 7
_journal_year 2020
_chemical_formula_sum 'C15 H9 F2 N O'
_chemical_formula_weight 257.23
_space_group_crystal_system triclinic
_space_group_IT_number 2
_space_group_name_Hall '-P 1'
_space_group_name_H-M_alt 'P -1'
_atom_sites_solution_hydrogens geom
_audit_creation_method SHELXL-2014/7
_audit_update_record
;
2018-01-01 deposited with the CCDC.	2020-03-26 downloaded from the CCDC.
;
_cell_angle_alpha 74.149(2)
_cell_angle_beta 82.550(2)
_cell_angle_gamma 87.829(2)
_cell_formula_units_Z 2
_cell_length_a 3.8629(2)
_cell_length_b 11.5405(7)
_cell_length_c 13.9513(7)
_cell_measurement_reflns_used 6666
_cell_measurement_temperature 199(2)
_cell_measurement_theta_max 27.48
_cell_measurement_theta_min 2.69
_cell_volume 593.24(6)
_computing_structure_refinement 'SHELXL-2014/7 (Sheldrick, 2014)'
_diffrn_ambient_temperature 199(2)
_diffrn_measured_fraction_theta_full 0.999
_diffrn_measured_fraction_theta_max 0.999
_diffrn_measurement_device_type 'Bruker APEX-II CCD'
_diffrn_measurement_method '\f and \w scans'
_diffrn_radiation_type MoK\a
_diffrn_radiation_wavelength 0.71073
_diffrn_reflns_av_R_equivalents 0.0385
_diffrn_reflns_av_unetI/netI 0.0228
_diffrn_reflns_Laue_measured_fraction_full 0.999
_diffrn_reflns_Laue_measured_fraction_max 0.999
_diffrn_reflns_limit_h_max 5
_diffrn_reflns_limit_h_min -5
_diffrn_reflns_limit_k_max 14
_diffrn_reflns_limit_k_min -14
_diffrn_reflns_limit_l_max 18
_diffrn_reflns_limit_l_min -18
_diffrn_reflns_number 19845
_diffrn_reflns_point_group_measured_fraction_full 0.999
_diffrn_reflns_point_group_measured_fraction_max 0.999
_diffrn_reflns_theta_full 25.242
_diffrn_reflns_theta_max 27.460
_diffrn_reflns_theta_min 2.688
_exptl_absorpt_coefficient_mu 0.112
_exptl_absorpt_correction_type none
_exptl_crystal_colour colourless
_exptl_crystal_density_diffrn 1.440
_exptl_crystal_description needle
_exptl_crystal_F_000 264
_exptl_crystal_size_max 0.603
_exptl_crystal_size_mid 0.189
_exptl_crystal_size_min 0.037
_refine_diff_density_max 0.208
_refine_diff_density_min -0.235
_refine_diff_density_rms 0.060
_refine_ls_extinction_method none
_refine_ls_goodness_of_fit_ref 1.035
_refine_ls_hydrogen_treatment constr
_refine_ls_matrix_type full
_refine_ls_number_parameters 172
_refine_ls_number_reflns 2682
_refine_ls_number_restraints 0
_refine_ls_restrained_S_all 1.035
_refine_ls_R_factor_all 0.0650
_refine_ls_R_factor_gt 0.0409
_refine_ls_shift/su_max 0.000
_refine_ls_shift/su_mean 0.000
_refine_ls_structure_factor_coef Fsqd
_refine_ls_weighting_details 'w=1/[\s^2^(Fo^2^)+(0.0479P)^2^+0.0947P] where P=(Fo^2^+2Fc^2^)/3'
_refine_ls_weighting_scheme calc
_refine_ls_wR_factor_gt 0.0961
_refine_ls_wR_factor_ref 0.1104
_reflns_Friedel_coverage 0.000
_reflns_number_gt 1881
_reflns_number_total 2682
_reflns_threshold_expression 'I > 2\s(I)'
_cod_data_source_file d0mh00447b9.cif
_cod_data_source_block 1
_cod_depositor_comments
;Adding full bibliography for 1557668--1557673.cif.

 Adding full bibliography for 1557668--1557673.cif.
;
_cod_database_code 1557668
_shelx_shelxl_version_number 2014/7
_shelx_space_group_comment
;
The symmetry employed for this shelxl refinement is uniquely defined
by the following loop, which should always be used as a source of
symmetry information in preference to the above space-group names.
They are only intended as comments.
;
_shelx_estimated_absorpt_t_min 0.935
_shelx_estimated_absorpt_t_max 0.996

loop_
_space_group_symop_operation_xyz
'x, y, z'
'-x, -y, -z'

loop_
_atom_site_label
_atom_site_type_symbol
_atom_site_fract_x
_atom_site_fract_y
_atom_site_fract_z
_atom_site_U_iso_or_equiv
_atom_site_adp_type
_atom_site_occupancy
_atom_site_site_symmetry_order
_atom_site_calc_flag
_atom_site_refinement_flags_posn
_atom_site_refinement_flags_adp
_atom_site_refinement_flags_occupancy
_atom_site_disorder_assembly
_atom_site_disorder_group
F1 F 0.5912(4) 0.84787(11) 1.03021(8) 0.0970(4) Uani 1 1 d . . . . .
F2 F 0.3027(4) 0.57657(9) 0.85868(8) 0.0953(4) Uani 1 1 d . . . . .
O1 O 0.2722(3) 0.67650(8) 0.50409(7) 0.0507(3) Uani 1 1 d . . . . .
N1 N 0.0792(3) 0.85899(11) 0.42225(9) 0.0554(3) Uani 1 1 d . . . . .
C1 C 0.1911(4) 0.66818(13) 0.41283(10) 0.0463(3) Uani 1 1 d . . . . .
C2 C 0.2194(4) 0.56947(14) 0.37568(11) 0.0550(4) Uani 1 1 d . . . . .
H2 H 0.3023 0.4940 0.4125 0.066 Uiso 1 1 calc R U . . .
C3 C 0.1194(4) 0.58687(16) 0.28115(12) 0.0608(4) Uani 1 1 d . . . . .
H3 H 0.1350 0.5216 0.2515 0.073 Uiso 1 1 calc R U . . .
C4 C -0.0032(4) 0.69757(17) 0.22847(12) 0.0621(4) Uani 1 1 d . . . . .
H4 H -0.0706 0.7060 0.1638 0.074 Uiso 1 1 calc R U . . .
C5 C -0.0298(4) 0.79533(15) 0.26753(11) 0.0590(4) Uani 1 1 d . . . . .
H5 H -0.1142 0.8707 0.2310 0.071 Uiso 1 1 calc R U . . .
C6 C 0.0716(4) 0.77977(13) 0.36245(10) 0.0479(3) Uani 1 1 d . . . . .
C7 C 0.1968(4) 0.79433(13) 0.50323(11) 0.0498(4) Uani 1 1 d . . . . .
C8 C 0.2515(4) 0.82930(14) 0.59154(11) 0.0545(4) Uani 1 1 d . . . . .
H8 H 0.2282 0.9120 0.5902 0.065 Uiso 1 1 calc R U . . .
C9 C 0.3332(4) 0.75109(14) 0.67507(11) 0.0527(4) Uani 1 1 d . . . . .
H9 H 0.3513 0.6688 0.6748 0.063 Uiso 1 1 calc R U . . .
C10 C 0.3977(4) 0.77933(14) 0.76706(11) 0.0506(4) Uani 1 1 d . . . . .
C11 C 0.3848(5) 0.69058(14) 0.85723(12) 0.0603(4) Uani 1 1 d . . . . .
C12 C 0.4465(5) 0.71008(17) 0.94640(12) 0.0703(5) Uani 1 1 d . . . . .
H12 H 0.4349 0.6466 1.0067 0.084 Uiso 1 1 calc R U . . .
C13 C 0.5254(5) 0.82542(17) 0.94397(12) 0.0643(5) Uani 1 1 d . . . . .
C14 C 0.5440(5) 0.91802(16) 0.85837(13) 0.0638(4) Uani 1 1 d . . . . .
H14 H 0.5983 0.9973 0.8593 0.077 Uiso 1 1 calc R U . . .
C15 C 0.4822(4) 0.89423(15) 0.77033(12) 0.0588(4) Uani 1 1 d . . . . .
H15 H 0.4979 0.9581 0.7103 0.071 Uiso 1 1 calc R U . . .

loop_
_atom_site_aniso_label
_atom_site_aniso_U_11
_atom_site_aniso_U_22
_atom_site_aniso_U_33
_atom_site_aniso_U_23
_atom_site_aniso_U_13
_atom_site_aniso_U_12
F1 0.1330(11) 0.1070(9) 0.0648(7) -0.0363(6) -0.0387(7) 0.0129(7)
F2 0.1623(12) 0.0557(6) 0.0658(7) -0.0096(5) -0.0200(7) -0.0066(7)
O1 0.0611(7) 0.0469(6) 0.0419(5) -0.0072(4) -0.0111(4) 0.0073(4)
N1 0.0621(8) 0.0492(7) 0.0509(7) -0.0064(6) -0.0104(6) 0.0087(6)
C1 0.0435(8) 0.0515(8) 0.0393(7) -0.0048(6) -0.0045(6) 0.0009(6)
C2 0.0578(10) 0.0526(9) 0.0528(9) -0.0111(7) -0.0083(7) 0.0044(7)
C3 0.0594(10) 0.0696(10) 0.0558(9) -0.0212(8) -0.0055(8) -0.0039(8)
C4 0.0546(10) 0.0852(12) 0.0446(8) -0.0119(8) -0.0109(7) -0.0034(8)
C5 0.0554(10) 0.0650(10) 0.0487(8) 0.0002(7) -0.0131(7) 0.0059(7)
C6 0.0440(8) 0.0503(8) 0.0441(7) -0.0044(6) -0.0049(6) 0.0020(6)
C7 0.0515(9) 0.0455(8) 0.0483(8) -0.0077(6) -0.0035(6) 0.0053(6)
C8 0.0606(10) 0.0518(8) 0.0519(8) -0.0154(7) -0.0086(7) 0.0069(7)
C9 0.0551(9) 0.0540(9) 0.0493(8) -0.0163(7) -0.0049(7) 0.0063(7)
C10 0.0468(8) 0.0563(9) 0.0476(8) -0.0141(7) -0.0040(6) 0.0080(6)
C11 0.0742(11) 0.0512(9) 0.0552(9) -0.0145(7) -0.0081(8) 0.0059(8)
C12 0.0896(14) 0.0695(11) 0.0488(9) -0.0103(8) -0.0132(9) 0.0119(9)
C13 0.0696(11) 0.0790(12) 0.0515(9) -0.0266(8) -0.0180(8) 0.0120(9)
C14 0.0686(11) 0.0637(10) 0.0641(10) -0.0227(8) -0.0146(8) 0.0007(8)
C15 0.0649(10) 0.0562(9) 0.0534(9) -0.0117(7) -0.0073(7) 0.0005(7)

loop_
_atom_type_symbol
_atom_type_description
_atom_type_scat_dispersion_real
_atom_type_scat_dispersion_imag
_atom_type_scat_source
C C 0.0033 0.0016 'International Tables Vol C Tables 4.2.6.8 and 6.1.1.4'
H H 0.0000 0.0000 'International Tables Vol C Tables 4.2.6.8 and 6.1.1.4'
N N 0.0061 0.0033 'International Tables Vol C Tables 4.2.6.8 and 6.1.1.4'
O O 0.0106 0.0060 'International Tables Vol C Tables 4.2.6.8 and 6.1.1.4'
F F 0.0171 0.0103 'International Tables Vol C Tables 4.2.6.8 and 6.1.1.4'

loop_
_geom_angle_atom_site_label_1
_geom_angle_atom_site_label_2
_geom_angle_atom_site_label_3
_geom_angle
_geom_angle_site_symmetry_1
_geom_angle_site_symmetry_3
_geom_angle_publ_flag
C7 O1 C1 104.11(10) . . ?
C7 N1 C6 104.47(12) . . ?
C2 C1 O1 127.92(13) . . ?
C2 C1 C6 124.43(13) . . ?
O1 C1 C6 107.65(12) . . ?
C1 C2 C3 115.64(14) . . ?
C1 C2 H2 122.2 . . ?
C3 C2 H2 122.2 . . ?
C2 C3 C4 121.53(16) . . ?
C2 C3 H3 119.2 . . ?
C4 C3 H3 119.2 . . ?
C5 C4 C3 121.71(15) . . ?
C5 C4 H4 119.1 . . ?
C3 C4 H4 119.1 . . ?
C4 C5 C6 117.61(15) . . ?
C4 C5 H5 121.2 . . ?
C6 C5 H5 121.2 . . ?
C1 C6 C5 119.08(14) . . ?
C1 C6 N1 108.95(12) . . ?
C5 C6 N1 131.97(14) . . ?
N1 C7 O1 114.81(13) . . ?
N1 C7 C8 128.55(14) . . ?
O1 C7 C8 116.63(12) . . ?
C9 C8 C7 122.99(14) . . ?
C9 C8 H8 118.5 . . ?
C7 C8 H8 118.5 . . ?
C8 C9 C10 126.38(15) . . ?
C8 C9 H9 116.8 . . ?
C10 C9 H9 116.8 . . ?
C11 C10 C15 115.72(14) . . ?
C11 C10 C9 121.05(14) . . ?
C15 C10 C9 123.22(14) . . ?
F2 C11 C12 117.32(15) . . ?
F2 C11 C10 118.35(14) . . ?
C12 C11 C10 124.32(16) . . ?
C13 C12 C11 116.65(16) . . ?
C13 C12 H12 121.7 . . ?
C11 C12 H12 121.7 . . ?
F1 C13 C14 118.90(17) . . ?
F1 C13 C12 118.33(16) . . ?
C14 C13 C12 122.76(15) . . ?
C13 C14 C15 118.65(16) . . ?
C13 C14 H14 120.7 . . ?
C15 C14 H14 120.7 . . ?
C14 C15 C10 121.89(16) . . ?
C14 C15 H15 119.1 . . ?
C10 C15 H15 119.1 . . ?

loop_
_geom_bond_atom_site_label_1
_geom_bond_atom_site_label_2
_geom_bond_distance
_geom_bond_site_symmetry_2
_geom_bond_publ_flag
F1 C13 1.3541(18) . ?
F2 C11 1.3592(19) . ?
O1 C7 1.3770(17) . ?
O1 C1 1.3787(16) . ?
N1 C7 1.2985(18) . ?
N1 C6 1.399(2) . ?
C1 C2 1.370(2) . ?
C1 C6 1.382(2) . ?
C2 C3 1.382(2) . ?
C2 H2 0.9500 . ?
C3 C4 1.389(2) . ?
C3 H3 0.9500 . ?
C4 C5 1.376(2) . ?
C4 H4 0.9500 . ?
C5 C6 1.392(2) . ?
C5 H5 0.9500 . ?
C7 C8 1.439(2) . ?
C8 C9 1.331(2) . ?
C8 H8 0.9500 . ?
C9 C10 1.460(2) . ?
C9 H9 0.9500 . ?
C10 C11 1.385(2) . ?
C10 C15 1.392(2) . ?
C11 C12 1.374(2) . ?
C12 C13 1.367(3) . ?
C12 H12 0.9500 . ?
C13 C14 1.364(2) . ?
C14 C15 1.381(2) . ?
C14 H14 0.9500 . ?
C15 H15 0.9500 . ?

loop_
_geom_hbond_atom_site_label_D
_geom_hbond_atom_site_label_H
_geom_hbond_atom_site_label_A
_geom_hbond_distance_DH
_geom_hbond_distance_HA
_geom_hbond_distance_DA
_geom_hbond_angle_DHA
_geom_hbond_site_symmetry_A
C2 H2 O1 0.95 2.63 3.5440(18) 161.1 2_666

loop_
_geom_torsion_atom_site_label_1
_geom_torsion_atom_site_label_2
_geom_torsion_atom_site_label_3
_geom_torsion_atom_site_label_4
_geom_torsion
_geom_torsion_site_symmetry_1
_geom_torsion_site_symmetry_2
_geom_torsion_site_symmetry_3
_geom_torsion_site_symmetry_4
_geom_torsion_publ_flag
C7 O1 C1 C2 179.82(15) . . . . ?
C7 O1 C1 C6 -0.17(15) . . . . ?
O1 C1 C2 C3 -179.87(13) . . . . ?
C6 C1 C2 C3 0.1(2) . . . . ?
C1 C2 C3 C4 -0.4(2) . . . . ?
C2 C3 C4 C5 0.3(3) . . . . ?
C3 C4 C5 C6 0.1(2) . . . . ?
C2 C1 C6 C5 0.2(2) . . . . ?
O1 C1 C6 C5 -179.78(13) . . . . ?
C2 C1 C6 N1 -179.70(14) . . . . ?
O1 C1 C6 N1 0.29(16) . . . . ?
C4 C5 C6 C1 -0.3(2) . . . . ?
C4 C5 C6 N1 179.59(15) . . . . ?
C7 N1 C6 C1 -0.30(16) . . . . ?
C7 N1 C6 C5 179.79(16) . . . . ?
C6 N1 C7 O1 0.20(17) . . . . ?
C6 N1 C7 C8 -178.63(15) . . . . ?
C1 O1 C7 N1 -0.02(17) . . . . ?
C1 O1 C7 C8 178.95(13) . . . . ?
N1 C7 C8 C9 171.51(17) . . . . ?
O1 C7 C8 C9 -7.3(2) . . . . ?
C7 C8 C9 C10 179.05(14) . . . . ?
C8 C9 C10 C11 161.84(17) . . . . ?
C8 C9 C10 C15 -19.5(3) . . . . ?
C15 C10 C11 F2 179.84(15) . . . . ?
C9 C10 C11 F2 -1.4(2) . . . . ?
C15 C10 C11 C12 0.5(3) . . . . ?
C9 C10 C11 C12 179.21(16) . . . . ?
F2 C11 C12 C13 -179.38(16) . . . . ?
C10 C11 C12 C13 0.0(3) . . . . ?
C11 C12 C13 F1 -179.36(15) . . . . ?
C11 C12 C13 C14 -0.1(3) . . . . ?
F1 C13 C14 C15 178.96(15) . . . . ?
C12 C13 C14 C15 -0.3(3) . . . . ?
C13 C14 C15 C10 0.8(3) . . . . ?
C11 C10 C15 C14 -0.9(2) . . . . ?
C9 C10 C15 C14 -179.59(14) . . . . ?
